data_8106032
loop_
_publ_author_name
'Manicum, Amanda-Lee'
'Alexander, Orbett'
'Schutte-Smith, Marietjie'
'Visser, Hendrik G.'

_publ_section_title
;
 Crystal structure of fac-(acetylacetonato-\k2
 O,O&#x2032;)tricarbonyl(tri-m-tolyl phosphane-\kP)rhenium(I), C29H28O5PRe
;
_journal_issue 1
_journal_name_full 'Zeitschrift f\"ur Kristallographie - New Crystal Structures'
_journal_page_first 23
_journal_page_last 25
_journal_paper_doi 10.1515/ncrs-2017-0096
_journal_volume 233
_journal_year 2018
_chemical_formula_moiety 'C29 H28 O5 P Re'
_chemical_formula_sum 'C29 H28 O5 P Re'
_chemical_formula_weight 673.04
_space_group_IT_number 14
_space_group_name_Hall '-P 2yn'
_space_group_name_H-M_alt 'P 1 21/n 1'
_symmetry_cell_setting monoclinic
_symmetry_space_group_name_Hall '-P 2yn'
_symmetry_space_group_name_H-M 'P 1 21/n 1'
_atom_sites_solution_hydrogens geom
_atom_sites_solution_primary direct
_atom_sites_solution_secondary difmap
_audit_creation_date 2015-06-05T13:40:14-00:00
_audit_creation_method 'WinGX routine CIF_UPDATE'
_cell_angle_alpha 90.000(5)
_cell_angle_beta 98.011(5)
_cell_angle_gamma 90.000(5)
_cell_formula_units_Z 4
_cell_length_a 10.548(5)
_cell_length_b 22.996(5)
_cell_length_c 11.022(5)
_cell_measurement_reflns_used 9944
_cell_measurement_temperature 100(2)
_cell_measurement_theta_max 27.08
_cell_measurement_theta_min 2.57
_cell_volume 2647.4(18)
_computing_cell_refinement 'SAINT-Plus (Bruker, 2004)'
_computing_data_collection 'APEX2 (Bruker, 2010)'
_computing_data_reduction 'SAINT-Plus (Bruker, 2004)'
_computing_molecular_graphics 'DIAMOND 3.0c (Brandenburg & Putz, 2005)'
_computing_publication_material 'WinGX (Farrugia, 1999)'
_computing_structure_refinement 'SHELXL-97 (Sheldrick, 2008)'
_computing_structure_solution 'SHELXS-97 (Sheldrick, 2008)'
_diffrn_ambient_temperature 100(2)
_diffrn_measured_fraction_theta_full 0.999
_diffrn_measured_fraction_theta_max 0.999
_diffrn_measurement_device_type 'Bruker APEX-II CCD'
_diffrn_measurement_method '\f and \w scans'
_diffrn_radiation_monochromator graphite
_diffrn_radiation_source 'sealed tube'
_diffrn_radiation_type MoK\a
_diffrn_radiation_wavelength 0.71073
_diffrn_reflns_av_R_equivalents 0.0821
_diffrn_reflns_av_unetI/netI 0.0453
_diffrn_reflns_limit_h_max 13
_diffrn_reflns_limit_h_min -13
_diffrn_reflns_limit_k_max 30
_diffrn_reflns_limit_k_min -30
_diffrn_reflns_limit_l_max 14
_diffrn_reflns_limit_l_min -14
_diffrn_reflns_number 50865
_diffrn_reflns_theta_full 28
_diffrn_reflns_theta_max 28
_diffrn_reflns_theta_min 2.66
_exptl_absorpt_coefficient_mu 4.687
_exptl_absorpt_correction_T_max 0.374
_exptl_absorpt_correction_T_min 0.239
_exptl_absorpt_correction_type multi-scan
_exptl_absorpt_process_details
;
SADABS (Bruker, 2004)
;
_exptl_crystal_colour colourless
_exptl_crystal_density_diffrn 1.693
_exptl_crystal_density_method 'not measured'
_exptl_crystal_description cuboid
_exptl_crystal_F_000 1326.6
_exptl_crystal_size_max 0.36
_exptl_crystal_size_mid 0.27
_exptl_crystal_size_min 0.21
_refine_diff_density_max 1.05
_refine_diff_density_min -0.869
_refine_diff_density_rms 0.135
_refine_ls_extinction_method none
_refine_ls_goodness_of_fit_ref 0.88
_refine_ls_hydrogen_treatment mixed
_refine_ls_matrix_type full
_refine_ls_number_parameters 325
_refine_ls_number_reflns 6391
_refine_ls_number_restraints 0
_refine_ls_restrained_S_all 0.88
_refine_ls_R_factor_all 0.0399
_refine_ls_R_factor_gt 0.0306
_refine_ls_shift/su_max 0.065
_refine_ls_shift/su_mean 0.003
_refine_ls_structure_factor_coef Fsqd
_refine_ls_weighting_details 'calc w=1/[\s^2^(Fo^2^)+(0.0601P)^2^+5.1353P] where P=(Fo^2^+2Fc^2^)/3'
_refine_ls_weighting_scheme calc
_refine_ls_wR_factor_ref 0.0911
_reflns_number_gt 5316
_reflns_number_total 6391
_reflns_threshold_expression >2\s(I)
_cod_data_source_file suppl_ncrs-2017-0096_suppl.cif
_cod_data_source_block 15tav4_0ma
_cod_original_sg_symbol_H-M P21/n
_cod_database_code 8106032

loop_
_symmetry_equiv_pos_as_xyz
'x, y, z'
'-x+1/2, y+1/2, -z+1/2'
'-x, -y, -z'
'x-1/2, -y-1/2, z-1/2'

loop_
_atom_site_label
_atom_site_fract_x
_atom_site_fract_y
_atom_site_fract_z
_atom_site_U_iso_or_equiv
_atom_site_adp_type
_atom_site_calc_flag
_atom_site_refinement_flags
_atom_site_occupancy
_atom_site_disorder_assembly
_atom_site_disorder_group
_atom_site_type_symbol
C1 0.8335(5) 0.16813(16) 0.3993(4) 0.0236(9) Uani d . 1 . . C
C2 0.6141(4) 0.11564(18) 0.3387(4) 0.0250(9) Uani d . 1 . . C
C3 0.6168(4) 0.23388(18) 0.3269(4) 0.0243(9) Uani d . 1 . . C
C4 0.4433(5) 0.1908(2) -0.0902(4) 0.0342(10) Uani d . 1 . . C
H4A 0.3942 0.1585 -0.0622 0.051 Uiso calc R 1 . . H
H4B 0.4713 0.1806 -0.1686 0.051 Uiso calc R 1 . . H
H4C 0.3893 0.2256 -0.1007 0.051 Uiso calc R 1 . . H
C5 0.5583(4) 0.20262(19) 0.0033(4) 0.0256(9) Uani d . 1 . . C
C6 0.6439(4) 0.24690(19) -0.0163(4) 0.0278(9) Uani d . 1 . . C
H6 0.6218 0.2705 -0.0868 0.033 Uiso calc R 1 . . H
C7 0.7583(4) 0.25962(17) 0.0578(4) 0.0244(9) Uani d . 1 . . C
C8 0.8457(5) 0.3054(2) 0.0190(4) 0.0323(10) Uani d . 1 . . C
H8A 0.9216 0.3089 0.0809 0.048 Uiso calc R 1 . . H
H8B 0.8007 0.3428 0.0105 0.048 Uiso calc R 1 . . H
H8C 0.8721 0.2945 -0.0597 0.048 Uiso calc R 1 . . H
C11 0.8270(4) 0.02294(16) 0.2084(4) 0.0207(8) Uani d . 1 . . C
C12 0.8265(4) -0.02442(17) 0.1298(4) 0.0269(9) Uani d . 1 . . C
H12 0.8225 -0.0182 0.0442 0.032 Uiso calc R 1 . . H
C13 0.8318(4) -0.08041(18) 0.1754(4) 0.0291(10) Uani d . 1 . . C
H13 0.832 -0.1125 0.1211 0.035 Uiso calc R 1 . . H
C14 0.8368(4) -0.09002(18) 0.3000(5) 0.0295(10) Uani d . 1 . . C
H14 0.841 -0.1287 0.3303 0.035 Uiso calc R 1 . . H
C15 0.8356(4) -0.04386(19) 0.3817(4) 0.0291(10) Uani d . 1 . . C
C16 0.8293(4) 0.01236(18) 0.3333(4) 0.0224(8) Uani d . 1 . . C
H16 0.8266 0.0444 0.3871 0.027 Uiso calc R 1 . . H
C17 0.8373(5) -0.0532(2) 0.5162(4) 0.0386(12) Uani d . 1 . . C
H17A 0.8363 -0.0155 0.5574 0.058 Uiso calc R 1 . . H
H17B 0.9149 -0.0745 0.5491 0.058 Uiso calc R 1 . . H
H17C 0.7618 -0.0757 0.5301 0.058 Uiso calc R 1 . . H
C21 1.0074(4) 0.11092(17) 0.1702(3) 0.0198(8) Uani d . 1 . . C
C22 1.0524(4) 0.16796(16) 0.1721(4) 0.0214(8) Uani d . 1 . . C
H22 0.9935 0.1992 0.1721 0.026 Uiso calc R 1 . . H
C23 1.1832(4) 0.18000(19) 0.1742(4) 0.0246(9) Uani d . 1 . . C
C24 1.2681(4) 0.1333(2) 0.1798(4) 0.0289(9) Uani d . 1 . . C
H24 1.3572 0.1404 0.1827 0.035 Uiso calc R 1 . . H
C25 1.2237(4) 0.0764(2) 0.1811(4) 0.0286(9) Uani d . 1 . . C
H25 1.2829 0.0451 0.186 0.034 Uiso calc R 1 . . H
C26 1.0937(4) 0.06492(18) 0.1751(4) 0.0224(8) Uani d . 1 . . C
H26 1.0639 0.0259 0.1745 0.027 Uiso calc R 1 . . H
C27 1.2307(5) 0.2419(2) 0.1729(5) 0.0351(11) Uani d . 1 . . C
H27A 1.1579 0.2687 0.1686 0.053 Uiso calc R 1 . . H
H27B 1.275 0.2478 0.1014 0.053 Uiso calc R 1 . . H
H27C 1.29 0.2495 0.2479 0.053 Uiso calc R 1 . . H
C31 0.7870(4) 0.09353(18) -0.0110(4) 0.0280(9) Uani d . 1 . . C
C32 0.6679(5) 0.07091(19) -0.0564(4) 0.0330(10) Uani d . 1 . . C
H32 0.6128 0.0571 -0.0015 0.04 Uiso calc R 1 . . H
C33 0.6276(5) 0.0683(2) -0.1869(5) 0.0375(11) Uani d . 1 . . C
C34 0.7116(5) 0.0900(2) -0.2605(5) 0.0391(12) Uani d . 1 . . C
H34 0.687 0.0883 -0.3467 0.047 Uiso calc R 1 . . H
C35 0.8276(5) 0.1138(2) -0.2181(5) 0.0401(12) Uani d P 1 . . C
H35 0.8808 0.1291 -0.2731 0.048 Uiso calc PR 1 . . H
C36 0.8665(5) 0.1150(2) -0.0918(4) 0.0290(10) Uani d P 0.95 . . C
H36 0.9479 0.1306 -0.0605 0.035 Uiso calc PR 0.95 . . H
C37 0.5014(5) 0.0425(2) -0.2328(5) 0.0478(14) Uani d . 1 . . C
H37A 0.459 0.0304 -0.1632 0.072 Uiso calc R 1 . . H
H37B 0.5133 0.0086 -0.2839 0.072 Uiso calc R 1 . . H
H37C 0.4484 0.0714 -0.2815 0.072 Uiso calc R 1 . . H
O1 0.9057(4) 0.16411(13) 0.4870(3) 0.0342(8) Uani d . 1 . . O
O2 0.5565(3) 0.08446(15) 0.3919(3) 0.0377(8) Uani d . 1 . . O
O3 0.5695(3) 0.27169(14) 0.3702(3) 0.0376(8) Uani d . 1 . . O
O4 0.5679(3) 0.16952(11) 0.0977(3) 0.0218(6) Uani d . 1 . . O
O5 0.7997(3) 0.23508(12) 0.1597(3) 0.0214(6) Uani d . 1 . . O
P1 0.83375(10) 0.09770(4) 0.15523(9) 0.0186(2) Uani d . 1 . . P
Re1 0.706991(15) 0.170970(6) 0.256785(13) 0.01742(7) Uani d . 1 . . Re

loop_
_atom_site_aniso_label
_atom_site_aniso_U_11
_atom_site_aniso_U_22
_atom_site_aniso_U_33
_atom_site_aniso_U_12
_atom_site_aniso_U_13
_atom_site_aniso_U_23
C1 0.028(2) 0.019(2) 0.023(2) 0.0007(16) 0.0021(18) 0.0012(15)
C2 0.028(2) 0.021(2) 0.026(2) 0.0018(17) 0.0033(17) 0.0008(17)
C3 0.025(2) 0.022(2) 0.026(2) -0.0012(17) 0.0041(17) 0.0028(17)
C4 0.034(3) 0.032(2) 0.033(3) 0.004(2) -0.008(2) -0.001(2)
C5 0.027(2) 0.026(2) 0.024(2) 0.0094(17) 0.0039(17) -0.0052(17)
C6 0.033(2) 0.031(2) 0.020(2) 0.0053(19) 0.0022(17) 0.0092(17)
C7 0.029(2) 0.0190(19) 0.028(2) 0.0106(17) 0.0111(17) 0.0020(16)
C8 0.035(3) 0.031(2) 0.033(2) 0.006(2) 0.012(2) 0.014(2)
C11 0.021(2) 0.0148(18) 0.027(2) -0.0016(15) 0.0064(16) 0.0029(15)
C12 0.026(2) 0.020(2) 0.035(2) 0.0007(17) 0.0052(18) -0.0026(17)
C13 0.029(2) 0.0153(19) 0.044(3) 0.0006(17) 0.010(2) -0.0083(18)
C14 0.023(2) 0.0178(19) 0.049(3) 0.0016(17) 0.011(2) 0.0070(19)
C15 0.027(2) 0.026(2) 0.033(2) -0.0005(18) -0.0001(18) 0.0081(18)
C16 0.023(2) 0.0201(19) 0.023(2) 0.0024(16) 0.0012(16) -0.0030(16)
C17 0.050(3) 0.033(3) 0.032(3) -0.002(2) 0.000(2) 0.010(2)
C21 0.021(2) 0.0232(19) 0.0161(18) 0.0022(16) 0.0049(15) -0.0024(15)
C22 0.018(2) 0.0191(19) 0.028(2) 0.0015(15) 0.0045(16) 0.0028(15)
C23 0.025(2) 0.030(2) 0.019(2) -0.0072(17) 0.0055(16) -0.0015(16)
C24 0.020(2) 0.036(2) 0.031(2) 0.0029(18) 0.0044(17) -0.0019(19)
C25 0.026(2) 0.029(2) 0.033(2) 0.0061(18) 0.0093(18) -0.0012(18)
C26 0.023(2) 0.022(2) 0.021(2) 0.0045(16) 0.0019(16) -0.0008(16)
C27 0.030(2) 0.030(2) 0.046(3) -0.011(2) 0.008(2) 0.002(2)
C31 0.035(3) 0.021(2) 0.027(2) 0.0114(18) -0.0016(18) -0.0051(17)
C32 0.033(3) 0.027(2) 0.037(3) 0.0092(19) -0.003(2) -0.0059(19)
C33 0.031(3) 0.025(2) 0.053(3) 0.0094(19) -0.006(2) -0.010(2)
C34 0.045(3) 0.033(3) 0.041(3) 0.004(2) 0.011(2) -0.009(2)
C35 0.046(3) 0.044(3) 0.031(3) 0.005(2) 0.009(2) 0.003(2)
C36 0.036(3) 0.030(2) 0.021(2) 0.006(2) 0.0043(19) 0.0022(18)
C37 0.037(3) 0.048(3) 0.055(3) 0.001(2) -0.006(2) -0.016(3)
O1 0.038(2) 0.0336(18) 0.0278(18) 0.0017(14) -0.0070(15) -0.0015(13)
O2 0.0371(19) 0.0335(18) 0.044(2) -0.0075(15) 0.0116(16) 0.0078(15)
O3 0.044(2) 0.0278(17) 0.044(2) 0.0072(15) 0.0144(16) -0.0067(15)
O4 0.0201(15) 0.0219(15) 0.0225(15) 0.0030(11) -0.0009(12) 0.0008(11)
O5 0.0233(15) 0.0184(14) 0.0230(14) 0.0047(11) 0.0047(11) 0.0042(11)
P1 0.0221(5) 0.0156(5) 0.0179(5) 0.0016(4) 0.0017(4) -0.0005(4)
Re1 0.01922(10) 0.01589(10) 0.01733(10) 0.00095(6) 0.00322(6) 0.00021(5)

loop_
_atom_type_symbol
_atom_type_description
_atom_type_scat_dispersion_real
_atom_type_scat_dispersion_imag
_atom_type_scat_source
C C 0.0033 0.0016 'International Tables Vol C Tables 4.2.6.8 and 6.1.1.4'
H H 0 0 'International Tables Vol C Tables 4.2.6.8 and 6.1.1.4'
O O 0.0106 0.006 'International Tables Vol C Tables 4.2.6.8 and 6.1.1.4'
P P 0.1023 0.0942 'International Tables Vol C Tables 4.2.6.8 and 6.1.1.4'
Re Re -1.0185 7.231 'International Tables Vol C Tables 4.2.6.8 and 6.1.1.4'

loop_
_geom_angle_atom_site_label_1
_geom_angle_atom_site_label_2
_geom_angle_atom_site_label_3
_geom_angle
_geom_angle_site_symmetry_1
_geom_angle_site_symmetry_3
O1 C1 Re1 176.4(4) . .
O2 C2 Re1 176.6(4) . .
O3 C3 Re1 176.8(4) . .
C5 C4 H4A 109.5 . .
C5 C4 H4B 109.5 . .
H4A C4 H4B 109.5 . .
C5 C4 H4C 109.5 . .
H4A C4 H4C 109.5 . .
H4B C4 H4C 109.5 . .
O4 C5 C6 125.4(4) . .
O4 C5 C4 114.4(4) . .
C6 C5 C4 120.2(4) . .
C5 C6 C7 126.1(4) . .
C5 C6 H6 117 . .
C7 C6 H6 117 . .
O5 C7 C6 125.8(4) . .
O5 C7 C8 114.3(4) . .
C6 C7 C8 119.9(4) . .
C7 C8 H8A 109.5 . .
C7 C8 H8B 109.5 . .
H8A C8 H8B 109.5 . .
C7 C8 H8C 109.5 . .
H8A C8 H8C 109.5 . .
H8B C8 H8C 109.5 . .
C12 C11 C16 118.4(4) . .
C12 C11 P1 122.4(3) . .
C16 C11 P1 119.1(3) . .
C13 C12 C11 120.5(4) . .
C13 C12 H12 119.7 . .
C11 C12 H12 119.7 . .
C12 C13 C14 120.2(4) . .
C12 C13 H13 119.9 . .
C14 C13 H13 119.9 . .
C13 C14 C15 121.1(4) . .
C13 C14 H14 119.4 . .
C15 C14 H14 119.4 . .
C14 C15 C16 117.5(4) . .
C14 C15 C17 122.1(4) . .
C16 C15 C17 120.4(4) . .
C15 C16 C11 122.2(4) . .
C15 C16 H16 118.9 . .
C11 C16 H16 118.9 . .
C15 C17 H17A 109.5 . .
C15 C17 H17B 109.5 . .
H17A C17 H17B 109.5 . .
C15 C17 H17C 109.5 . .
H17A C17 H17C 109.5 . .
H17B C17 H17C 109.5 . .
C26 C21 C22 119.7(4) . .
C26 C21 P1 121.0(3) . .
C22 C21 P1 119.2(3) . .
C23 C22 C21 121.1(4) . .
C23 C22 H22 119.4 . .
C21 C22 H22 119.4 . .
C24 C23 C22 118.2(4) . .
C24 C23 C27 121.0(4) . .
C22 C23 C27 120.8(4) . .
C23 C24 C25 120.6(4) . .
C23 C24 H24 119.7 . .
C25 C24 H24 119.7 . .
C26 C25 C24 120.7(4) . .
C26 C25 H25 119.6 . .
C24 C25 H25 119.6 . .
C21 C26 C25 119.5(4) . .
C21 C26 H26 120.2 . .
C25 C26 H26 120.2 . .
C23 C27 H27A 109.5 . .
C23 C27 H27B 109.5 . .
H27A C27 H27B 109.5 . .
C23 C27 H27C 109.5 . .
H27A C27 H27C 109.5 . .
H27B C27 H27C 109.5 . .
C32 C31 C36 119.8(4) . .
C32 C31 P1 119.0(4) . .
C36 C31 P1 121.1(4) . .
C31 C32 C33 120.1(5) . .
C31 C32 H32 120 . .
C33 C32 H32 120 . .
C34 C33 C32 116.6(5) . .
C34 C33 C37 124.5(5) . .
C32 C33 C37 118.9(5) . .
C33 C34 C35 124.4(5) . .
C33 C34 H34 117.8 . .
C35 C34 H34 117.8 . .
C34 C35 C36 118.4(5) . .
C34 C35 H35 120.8 . .
C36 C35 H35 120.8 . .
C31 C36 C35 120.7(5) . .
C31 C36 H36 119.7 . .
C35 C36 H36 119.7 . .
C33 C37 H37A 109.5 . .
C33 C37 H37B 109.5 . .
H37A C37 H37B 109.5 . .
C33 C37 H37C 109.5 . .
H37A C37 H37C 109.5 . .
H37B C37 H37C 109.5 . .
C5 O4 Re1 128.9(3) . .
C7 O5 Re1 128.3(3) . .
C11 P1 C31 104.77(19) . .
C11 P1 C21 102.14(19) . .
C31 P1 C21 102.9(2) . .
C11 P1 Re1 116.32(14) . .
C31 P1 Re1 113.28(14) . .
C21 P1 Re1 115.76(13) . .
C2 Re1 C1 86.22(19) . .
C2 Re1 C3 89.78(19) . .
C1 Re1 C3 91.32(18) . .
C2 Re1 O4 92.24(16) . .
C1 Re1 O4 177.10(14) . .
C3 Re1 O4 91.13(15) . .
C2 Re1 O5 176.39(15) . .
C1 Re1 O5 96.84(15) . .
C3 Re1 O5 88.24(15) . .
O4 Re1 O5 84.79(11) . .
C2 Re1 P1 95.96(13) . .
C1 Re1 P1 89.38(13) . .
C3 Re1 P1 174.24(12) . .
O4 Re1 P1 88.34(9) . .
O5 Re1 P1 86.00(8) . .

loop_
_geom_bond_atom_site_label_1
_geom_bond_atom_site_label_2
_geom_bond_site_symmetry_2
_geom_bond_distance
C1 O1 . 1.147(6)
C1 Re1 . 1.916(5)
C2 O2 . 1.152(5)
C2 Re1 . 1.908(4)
C3 O3 . 1.140(5)
C3 Re1 . 1.949(4)
C4 C5 . 1.503(6)
C4 H4A . 0.98
C4 H4B . 0.98
C4 H4C . 0.98
C5 O4 . 1.282(5)
C5 C6 . 1.397(6)
C6 C7 . 1.391(6)
C6 H6 . 0.95
C7 O5 . 1.278(5)
C7 C8 . 1.501(6)
C8 H8A . 0.98
C8 H8B . 0.98
C8 H8C . 0.98
C11 C12 . 1.391(6)
C11 C16 . 1.395(6)
C11 P1 . 1.821(4)
C12 C13 . 1.380(6)
C12 H12 . 0.95
C13 C14 . 1.385(7)
C13 H13 . 0.95
C14 C15 . 1.393(6)
C14 H14 . 0.95
C15 C16 . 1.397(6)
C15 C17 . 1.495(6)
C16 H16 . 0.95
C17 H17A . 0.98
C17 H17B . 0.98
C17 H17C . 0.98
C21 C26 . 1.392(5)
C21 C22 . 1.394(5)
C21 P1 . 1.842(4)
C22 C23 . 1.404(6)
C22 H22 . 0.95
C23 C24 . 1.395(6)
C23 C27 . 1.510(6)
C24 C25 . 1.390(6)
C24 H24 . 0.95
C25 C26 . 1.389(6)
C25 H25 . 0.95
C26 H26 . 0.95
C27 H27A . 0.98
C27 H27B . 0.98
C27 H27C . 0.98
C31 C32 . 1.387(7)
C31 C36 . 1.396(6)
C31 P1 . 1.833(4)
C32 C33 . 1.443(7)
C32 H32 . 0.95
C33 C34 . 1.376(7)
C33 C37 . 1.480(7)
C34 C35 . 1.362(7)
C34 H34 . 0.95
C35 C36 . 1.396(7)
C35 H35 . 0.95
C36 H36 . 0.95
C37 H37A . 0.98
C37 H37B . 0.98
C37 H37C . 0.98
O4 Re1 . 2.124(3)
O5 Re1 . 2.137(3)
P1 Re1 . 2.5093(11)

loop_
_geom_hbond_atom_site_label_D
_geom_hbond_atom_site_label_H
_geom_hbond_atom_site_label_A
_geom_hbond_distance_DH
_geom_hbond_distance_HA
_geom_hbond_distance_DA
_geom_hbond_angle_DHA
_geom_hbond_site_symmetry_A
C22 H22 O5 0.95 2.19 3.066(5) 152.8 .

loop_
_geom_torsion_atom_site_label_1
_geom_torsion_atom_site_label_2
_geom_torsion_atom_site_label_3
_geom_torsion_atom_site_label_4
_geom_torsion
_geom_torsion_site_symmetry_1
_geom_torsion_site_symmetry_2
_geom_torsion_site_symmetry_3
_geom_torsion_site_symmetry_4
O4 C5 C6 C7 5.4(7) . . . .
C4 C5 C6 C7 -175.0(4) . . . .
C5 C6 C7 O5 -4.5(7) . . . .
C5 C6 C7 C8 174.8(4) . . . .
C16 C11 C12 C13 -1.8(6) . . . .
P1 C11 C12 C13 174.7(3) . . . .
C11 C12 C13 C14 0.4(7) . . . .
C12 C13 C14 C15 0.5(7) . . . .
C13 C14 C15 C16 0.0(7) . . . .
C13 C14 C15 C17 178.3(4) . . . .
C14 C15 C16 C11 -1.4(6) . . . .
C17 C15 C16 C11 -179.7(4) . . . .
C12 C11 C16 C15 2.3(6) . . . .
P1 C11 C16 C15 -174.3(3) . . . .
C26 C21 C22 C23 2.5(6) . . . .
P1 C21 C22 C23 -175.2(3) . . . .
C21 C22 C23 C24 -2.8(7) . . . .
C21 C22 C23 C27 178.3(4) . . . .
C22 C23 C24 C25 1.1(7) . . . .
C27 C23 C24 C25 179.9(4) . . . .
C23 C24 C25 C26 0.9(7) . . . .
C22 C21 C26 C25 -0.5(6) . . . .
P1 C21 C26 C25 177.2(3) . . . .
C24 C25 C26 C21 -1.2(6) . . . .
C36 C31 C32 C33 1.5(6) . . . .
P1 C31 C32 C33 178.7(3) . . . .
C31 C32 C33 C34 -1.1(6) . . . .
C31 C32 C33 C37 178.4(4) . . . .
C32 C33 C34 C35 -0.6(8) . . . .
C37 C33 C34 C35 179.9(5) . . . .
C33 C34 C35 C36 1.8(8) . . . .
C32 C31 C36 C35 -0.2(7) . . . .
P1 C31 C36 C35 -177.3(4) . . . .
C34 C35 C36 C31 -1.4(7) . . . .
C6 C5 O4 Re1 2.4(6) . . . .
C4 C5 O4 Re1 -177.2(3) . . . .
C6 C7 O5 Re1 -3.9(6) . . . .
C8 C7 O5 Re1 176.8(3) . . . .
C12 C11 P1 C31 17.8(4) . . . .
C16 C11 P1 C31 -165.8(3) . . . .
C12 C11 P1 C21 -89.3(4) . . . .
C16 C11 P1 C21 87.2(3) . . . .
C12 C11 P1 Re1 143.7(3) . . . .
C16 C11 P1 Re1 -39.9(4) . . . .
C32 C31 P1 C11 59.0(4) . . . .
C36 C31 P1 C11 -123.9(4) . . . .
C32 C31 P1 C21 165.5(3) . . . .
C36 C31 P1 C21 -17.4(4) . . . .
C32 C31 P1 Re1 -68.8(4) . . . .
C36 C31 P1 Re1 108.4(3) . . . .
C26 C21 P1 C11 20.7(4) . . . .
C22 C21 P1 C11 -161.6(3) . . . .
C26 C21 P1 C31 -87.8(3) . . . .
C22 C21 P1 C31 89.9(3) . . . .
C26 C21 P1 Re1 148.1(3) . . . .
C22 C21 P1 Re1 -34.2(4) . . . .
O2 C2 Re1 C1 74(7) . . . .
O2 C2 Re1 C3 -17(7) . . . .
O2 C2 Re1 O4 -108(7) . . . .
O2 C2 Re1 O5 -74(8) . . . .
O2 C2 Re1 P1 163(7) . . . .
O1 C1 Re1 C2 6(7) . . . .
O1 C1 Re1 C3 96(7) . . . .
O1 C1 Re1 O4 -52(8) . . . .
O1 C1 Re1 O5 -18E1(10) . . . .
O1 C1 Re1 P1 -90(7) . . . .
O3 C3 Re1 C2 123(7) . . . .
O3 C3 Re1 C1 37(7) . . . .
O3 C3 Re1 O4 -145(7) . . . .
O3 C3 Re1 O5 -60(7) . . . .
O3 C3 Re1 P1 -60(8) . . . .
C5 O4 Re1 C2 171.1(3) . . . .
C5 O4 Re1 C1 -131(3) . . . .
C5 O4 Re1 C3 81.2(3) . . . .
C5 O4 Re1 O5 -6.9(3) . . . .
C5 O4 Re1 P1 -93.0(3) . . . .
C7 O5 Re1 C2 -27(2) . . . .
C7 O5 Re1 C1 -174.8(3) . . . .
C7 O5 Re1 C3 -83.7(3) . . . .
C7 O5 Re1 O4 7.6(3) . . . .
C7 O5 Re1 P1 96.3(3) . . . .
C11 P1 Re1 C2 -11.5(2) . . . .
C31 P1 Re1 C2 110.0(2) . . . .
C21 P1 Re1 C2 -131.42(19) . . . .
C11 P1 Re1 C1 74.7(2) . . . .
C31 P1 Re1 C1 -163.8(2) . . . .
C21 P1 Re1 C1 -45.28(19) . . . .
C11 P1 Re1 C3 171.7(13) . . . .
C31 P1 Re1 C3 -66.8(13) . . . .
C21 P1 Re1 C3 51.8(13) . . . .
C11 P1 Re1 O4 -103.55(17) . . . .
C31 P1 Re1 O4 17.94(19) . . . .
C21 P1 Re1 O4 136.51(16) . . . .
C11 P1 Re1 O5 171.56(17) . . . .
C31 P1 Re1 O5 -66.95(19) . . . .
C21 P1 Re1 O5 51.62(17) . . . .
